data_7040084
loop_
_publ_author_name
'Roy, Sourav'
'Bhattacharyya, Anik'
'Purkait, Sourav'
'Bauz\'a, Antonio'
'Frontera, Antonio'
'Chattopadhyay, Shouvik'

_publ_section_title
;
 A combined experimental and computational study on supramolecular
 assemblies in hetero-tetranuclear nickel(ii)-cadmium(ii) complexes with
 N2O4-donor compartmental Schiff bases.
;
_journal_issue 38
_journal_name_full 'Dalton transactions (Cambridge, England : 2003)'
_journal_page_first 15048
_journal_page_last 15059
_journal_paper_doi 10.1039/c6dt02587k
_journal_volume 45
_journal_year 2016
_chemical_formula_sum 'C44 H46 Cd2 N6 Ni2 O12 S2'
_chemical_formula_weight 1257.19
_space_group_crystal_system triclinic
_space_group_IT_number 2
_space_group_name_Hall '-P 1'
_space_group_name_H-M_alt 'P -1'
_symmetry_space_group_name_Hall '-P 1'
_symmetry_space_group_name_H-M 'P -1'
_atom_sites_solution_hydrogens geom
_audit_creation_method SHELXL-2014/7
_audit_update_record
;
2016-07-28 deposited with the CCDC.
2016-07-29 downloaded from the CCDC.
;
_cell_angle_alpha 74.682(4)
_cell_angle_beta 77.101(4)
_cell_angle_gamma 89.888(4)
_cell_formula_units_Z 4
_cell_length_a 15.3129(10)
_cell_length_b 15.3337(10)
_cell_length_c 23.2194(15)
_cell_measurement_reflns_used 900
_cell_measurement_temperature 100(2)
_cell_measurement_theta_max 28.97
_cell_measurement_theta_min 2.06
_cell_volume 5116.2(6)
_computing_cell_refinement 'BRUKER SAINT'
_computing_data_collection 'BRUKER APEX II'
_computing_data_reduction 'BRUKER APEX II'
_computing_molecular_graphics 'ORTEP 3v2'
_computing_publication_material SHELXL
_computing_structure_refinement 'SHELXL-2014/7 (Sheldrick, 2014)'
_computing_structure_solution 'SHELXS-97 (Sheldrick, 2008)'
_diffrn_ambient_temperature 100(2)
_diffrn_measured_fraction_theta_full 0.988
_diffrn_measured_fraction_theta_max 0.988
_diffrn_measurement_device_type 'BRUKER SMART APEX II'
_diffrn_radiation_type MoK\a
_diffrn_radiation_wavelength 0.71073
_diffrn_reflns_av_R_equivalents 0.0667
_diffrn_reflns_av_unetI/netI 0.0629
_diffrn_reflns_Laue_measured_fraction_full 0.988
_diffrn_reflns_Laue_measured_fraction_max 0.988
_diffrn_reflns_limit_h_max 18
_diffrn_reflns_limit_h_min -18
_diffrn_reflns_limit_k_max 18
_diffrn_reflns_limit_k_min -18
_diffrn_reflns_limit_l_max 27
_diffrn_reflns_limit_l_min -27
_diffrn_reflns_number 70609
_diffrn_reflns_point_group_measured_fraction_full 0.988
_diffrn_reflns_point_group_measured_fraction_max 0.988
_diffrn_reflns_theta_full 25.137
_diffrn_reflns_theta_max 25.137
_diffrn_reflns_theta_min 0.934
_exptl_absorpt_coefficient_mu 1.689
_exptl_absorpt_correction_T_max 0.849
_exptl_absorpt_correction_T_min 0.671
_exptl_absorpt_correction_type multi-scan
_exptl_absorpt_process_details SADBAS
_exptl_crystal_colour GREEN
_exptl_crystal_density_diffrn 1.632
_exptl_crystal_description BLOCK
_exptl_crystal_F_000 2528
_exptl_crystal_size_max 0.3
_exptl_crystal_size_mid 0.2
_exptl_crystal_size_min 0.1
_platon_squeeze_details
; Four voids per asymmetric unit, estimated each void has 
two H2O molecules per asymmetric unit ----> 20 e per void. 
;
_refine_diff_density_max 2.423
_refine_diff_density_min -1.838
_refine_diff_density_rms 0.150
_refine_ls_extinction_method none
_refine_ls_goodness_of_fit_ref 1.089
_refine_ls_hydrogen_treatment constr
_refine_ls_matrix_type full
_refine_ls_number_parameters 1225
_refine_ls_number_reflns 18091
_refine_ls_number_restraints 0
_refine_ls_restrained_S_all 1.089
_refine_ls_R_factor_all 0.0944
_refine_ls_R_factor_gt 0.0783
_refine_ls_shift/su_max 0.001
_refine_ls_shift/su_mean 0.000
_refine_ls_structure_factor_coef Fsqd
_refine_ls_weighting_details 'w=1/[\s^2^(Fo^2^)+(0.0554P)^2^+64.2840P] where P=(Fo^2^+2Fc^2^)/3'
_refine_ls_weighting_scheme calc
_refine_ls_wR_factor_gt 0.1941
_refine_ls_wR_factor_ref 0.2010
_reflns_Friedel_coverage 0.000
_reflns_number_gt 14053
_reflns_number_total 18091
_reflns_threshold_expression 'I > 2\s(I)'
_cod_data_source_file c6dt02587k2.cif
_cod_data_source_block 1
_cod_depositor_comments
;
The following automatic conversions were performed:

'_exptl_absorpt_correction_type' value 'MULTI-SCAN' changed to
'multi-scan' according to
/usr/data/users/saulius/crontab/automatic-downloads/rss-feeds/RSC/lib/dictionaries/cif_core.dic
dictionary named 'cif_core.dic' version 2.4.2 from 2011-04-26.

Automatic conversion script
Id: cif_fix_values 4268 2015-11-12 08:31:59Z antanas 

 Adding full bibliography for 7040084--7040085.cif.

 Adding full bibliography for 7040084--7040085.cif.
;
_cod_database_code 7040084
_shelx_shelxl_version_number 2014/7
_shelx_space_group_comment
;
The symmetry employed for this shelxl refinement is uniquely defined
by the following loop, which should always be used as a source of
symmetry information in preference to the above space-group names.
They are only intended as comments.
;

loop_
_space_group_symop_operation_xyz
'x, y, z'
'-x, -y, -z'

loop_
_atom_site_label
_atom_site_type_symbol
_atom_site_fract_x
_atom_site_fract_y
_atom_site_fract_z
_atom_site_U_iso_or_equiv
_atom_site_adp_type
_atom_site_occupancy
_atom_site_site_symmetry_order
_atom_site_calc_flag
_atom_site_refinement_flags_posn
_atom_site_refinement_flags_adp
Cd1 Cd 0.75613(5) 0.62638(5) 0.70221(3) 0.03626(18) Uani 1 1 d . .
Cd2 Cd 0.96832(5) 0.74130(5) 0.70075(3) 0.03696(18) Uani 1 1 d . .
Cd3 Cd 0.27389(5) 1.25003(5) 0.79783(3) 0.03679(18) Uani 1 1 d . .
Cd4 Cd 0.38717(5) 1.03725(5) 0.79925(3) 0.03812(18) Uani 1 1 d . .
Ni2 Ni 0.78257(8) 0.74297(8) 0.80549(5) 0.0317(3) Uani 1 1 d . .
Ni1 Ni 0.87148(8) 0.54443(8) 0.80757(5) 0.0319(3) Uani 1 1 d . .
Ni3 Ni 0.26990(8) 1.14191(8) 0.69177(5) 0.0312(3) Uani 1 1 d . .
Ni4 Ni 0.46674(8) 1.22897(8) 0.69569(5) 0.0330(3) Uani 1 1 d . .
S1 S 0.5319(3) 0.6866(3) 0.5806(2) 0.0891(12) Uani 1 1 d . .
N3 N 0.7577(5) 0.7196(6) 0.8985(4) 0.0397(19) Uani 1 1 d . .
N1 N 0.8327(6) 0.4970(6) 0.9009(4) 0.045(2) Uani 1 1 d . .
S3 S 0.2479(3) 1.4656(3) 0.9207(2) 0.0894(13) Uani 1 1 d . .
O7 O 1.0795(5) 0.6871(5) 0.7699(4) 0.0540(19) Uani 1 1 d . .
C23 C 1.1700(8) 0.6675(12) 0.7525(7) 0.085(5) Uani 1 1 d . .
H23A H 1.1822 0.6605 0.7116 0.127 Uiso 1 1 calc R U
H23B H 1.2082 0.7163 0.7536 0.127 Uiso 1 1 calc R U
H23C H 1.1812 0.6124 0.7803 0.127 Uiso 1 1 calc R U
O11 O 0.8440(5) 0.8713(5) 0.7906(4) 0.0489(18) Uani 1 1 d . .
O12 O 0.9716(5) 0.8765(5) 0.7178(4) 0.0545(19) Uani 1 1 d . .
C8 C 0.7528(8) 0.4795(7) 0.9297(5) 0.048(3) Uani 1 1 d . .
H8 H 0.7426 0.4518 0.9716 0.057 Uiso 1 1 calc R U
N2 N 0.9959(6) 0.4916(5) 0.8011(4) 0.0409(19) Uani 1 1 d . .
O4 O 0.8706(6) 0.6252(8) 0.6066(4) 0.080(3) Uani 1 1 d . .
O10 O 0.8195(5) 0.4278(5) 0.7946(4) 0.0502(18) Uani 1 1 d . .
O9 O 0.7414(5) 0.4779(5) 0.7219(4) 0.055(2) Uani 1 1 d . .
N4 N 0.6630(5) 0.8020(5) 0.7982(4) 0.0410(19) Uani 1 1 d . .
C41 C 0.9813(14) 0.850(2) 0.5435(7) 0.183(14) Uani 1 1 d . .
H41A H 1.0284 0.8092 0.5409 0.275 Uiso 1 1 calc R U
H41B H 0.9488 0.8506 0.5126 0.275 Uiso 1 1 calc R U
H41C H 1.0068 0.9102 0.5372 0.275 Uiso 1 1 calc R U
S2 S 1.2644(4) 0.7750(4) 0.5631(4) 0.202(5) Uani 1 1 d . .
N10 N 0.5197(5) 1.3465(6) 0.7042(4) 0.045(2) Uani 1 1 d . .
N9 N 0.5121(5) 1.2607(6) 0.6023(4) 0.047(2) Uani 1 1 d . .
O24 O 0.5820(5) 1.1678(5) 0.7113(4) 0.0513(19) Uani 1 1 d . .
O23 O 0.5356(5) 1.0356(6) 0.7829(4) 0.061(2) Uani 1 1 d . .
C52 C 0.1559(7) 0.9736(7) 0.7456(5) 0.043(2) Uani 1 1 d . .
H52 H 0.1285 0.9214 0.7426 0.051 Uiso 1 1 calc R U
N8 N 0.2116(5) 1.0184(6) 0.6975(4) 0.043(2) Uani 1 1 d . .
N7 N 0.2924(6) 1.1856(6) 0.5981(4) 0.044(2) Uani 1 1 d . .
C45 C 0.1797(18) 1.1390(15) 0.9553(7) 0.166(12) Uani 1 1 d . .
H45A H 0.2213 1.1837 0.9579 0.248 Uiso 1 1 calc R U
H45B H 0.1196 1.1575 0.9658 0.248 Uiso 1 1 calc R U
H45C H 0.1855 1.0819 0.9833 0.248 Uiso 1 1 calc R U
O22 O 0.1436(5) 1.1949(5) 0.7042(3) 0.0473(17) Uani 1 1 d . .
O21 O 0.1396(5) 1.2674(5) 0.7771(4) 0.0540(19) Uani 1 1 d . .
O1 O 0.7489(4) 0.6040(4) 0.8079(3) 0.0333(14) Uani 1 1 d . .
O3 O 0.6006(5) 0.6264(5) 0.7706(4) 0.0511(18) Uani 1 1 d . .
C1 C 0.5216(8) 0.6629(10) 0.7537(7) 0.072(4) Uani 1 1 d . .
H1A H 0.5369 0.7009 0.7123 0.107 Uiso 1 1 calc R U
H1B H 0.4801 0.6143 0.7564 0.107 Uiso 1 1 calc R U
H1C H 0.4945 0.6979 0.7809 0.107 Uiso 1 1 calc R U
C13 C 1.0149(7) 0.4920(7) 0.6937(5) 0.041(2) Uani 1 1 d . .
C18 C 0.9521(6) 0.5516(7) 0.6772(5) 0.041(2) Uani 1 1 d . .
O5 O 0.9043(4) 0.6840(4) 0.8063(3) 0.0338(14) Uani 1 1 d . .
O8 O 0.9213(6) 0.8220(7) 0.6030(4) 0.073(3) Uani 1 1 d . .
C63 C 0.3478(11) 1.4894(8) 0.7472(7) 0.078(4) Uani 1 1 d . .
H63A H 0.3572 1.4715 0.7881 0.116 Uiso 1 1 calc R U
H63B H 0.4014 1.5208 0.7194 0.116 Uiso 1 1 calc R U
H63C H 0.2990 1.5287 0.7459 0.116 Uiso 1 1 calc R U
O13 O 0.3293(4) 1.2641(4) 0.6925(3) 0.0327(14) Uani 1 1 d . .
O14 O 0.2531(4) 1.1011(4) 0.7854(3) 0.0335(14) Uani 1 1 d . .
O19 O 0.3905(7) 1.0790(6) 0.8981(4) 0.075(3) Uani 1 1 d . .
O18 O 0.4079(4) 1.1090(4) 0.6930(3) 0.0338(14) Uani 1 1 d . .
O20 O 0.3856(5) 0.9323(4) 0.7297(4) 0.0519(19) Uani 1 1 d . .
O16 O 0.1988(7) 1.1296(6) 0.8931(3) 0.075(3) Uani 1 1 d . .
N5 N 0.6757(7) 0.6765(8) 0.6347(5) 0.066(3) Uani 1 1 d . .
C20 C 0.6168(9) 0.6796(9) 0.6123(5) 0.060(3) Uani 1 1 d . .
O6 O 0.8111(4) 0.7607(4) 0.7119(3) 0.0323(14) Uani 1 1 d . .
C24 C 1.0484(6) 0.6995(7) 0.8250(5) 0.042(2) Uani 1 1 d . .
C25 C 1.1005(8) 0.7113(8) 0.8649(6) 0.057(3) Uani 1 1 d . .
H25 H 1.1626 0.7125 0.8522 0.069 Uiso 1 1 calc R U
C26 C 1.0629(9) 0.7211(9) 0.9225(7) 0.069(4) Uani 1 1 d . .
H26 H 1.0994 0.7265 0.9486 0.083 Uiso 1 1 calc R U
C27 C 0.9732(9) 0.7230(8) 0.9408(5) 0.061(3) Uani 1 1 d . .
H27 H 0.9486 0.7309 0.9793 0.073 Uiso 1 1 calc R U
C28 C 0.9146(7) 0.7131(6) 0.9021(4) 0.037(2) Uani 1 1 d . .
C30 C 0.8196(8) 0.7128(7) 0.9267(5) 0.049(3) Uani 1 1 d . .
H30 H 0.8018 0.7068 0.9686 0.059 Uiso 1 1 calc R U
C43 C 0.9106(7) 0.9131(7) 0.7493(5) 0.046(3) Uani 1 1 d . .
C44 C 0.9156(9) 1.0138(8) 0.7335(8) 0.078(4) Uani 1 1 d . .
H44A H 0.9687 1.0373 0.7019 0.117 Uiso 1 1 calc R U
H44B H 0.8636 1.0361 0.7191 0.117 Uiso 1 1 calc R U
H44C H 0.9179 1.0331 0.7693 0.117 Uiso 1 1 calc R U
C7 C 0.6741(6) 0.5575(6) 0.8462(5) 0.040(2) Uani 1 1 d . .
C2 C 0.5924(7) 0.5703(7) 0.8281(5) 0.047(3) Uani 1 1 d . .
C3 C 0.5136(7) 0.5292(8) 0.8670(6) 0.056(3) Uani 1 1 d . .
H3 H 0.4600 0.5399 0.8546 0.067 Uiso 1 1 calc R U
C4 C 0.5128(9) 0.4725(10) 0.9239(6) 0.070(4) Uani 1 1 d . .
H4 H 0.4593 0.4432 0.9491 0.084 Uiso 1 1 calc R U
C5 C 0.5898(9) 0.4595(8) 0.9430(5) 0.061(3) Uani 1 1 d . .
H5 H 0.5880 0.4242 0.9827 0.073 Uiso 1 1 calc R U
C6 C 0.6743(6) 0.4983(6) 0.9042(4) 0.037(2) Uani 1 1 d . .
C12 C 1.0386(7) 0.4710(7) 0.7529(5) 0.047(3) Uani 1 1 d . .
H12 H 1.0899 0.4393 0.7560 0.056 Uiso 1 1 calc R U
C17 C 0.9322(9) 0.5626(10) 0.6192(5) 0.068(4) Uani 1 1 d . .
C19 C 0.8556(13) 0.6504(17) 0.5452(7) 0.141(10) Uani 1 1 d . .
H19A H 0.8110 0.6945 0.5427 0.211 Uiso 1 1 calc R U
H19B H 0.9107 0.6758 0.5164 0.211 Uiso 1 1 calc R U
H19C H 0.8351 0.5978 0.5358 0.211 Uiso 1 1 calc R U
C16 C 0.9765(10) 0.5160(13) 0.5797(7) 0.091(5) Uani 1 1 d . .
H16 H 0.9631 0.5240 0.5416 0.110 Uiso 1 1 calc R U
C15 C 1.0410(12) 0.4574(15) 0.5960(8) 0.113(7) Uani 1 1 d . .
H15 H 1.0695 0.4245 0.5695 0.136 Uiso 1 1 calc R U
C14 C 1.0627(9) 0.4480(10) 0.6509(6) 0.069(4) Uani 1 1 d . .
H14 H 1.1093 0.4123 0.6605 0.083 Uiso 1 1 calc R U
O2 O 0.9057(4) 0.5984(4) 0.7138(3) 0.0322(14) Uani 1 1 d . .
C11 C 1.0354(8) 0.4637(9) 0.8550(6) 0.064(3) Uani 1 1 d . .
H11A H 1.0847 0.4258 0.8461 0.077 Uiso 1 1 calc R U
H11B H 1.0598 0.5172 0.8620 0.077 Uiso 1 1 calc R U
C10 C 0.9714(9) 0.4141(8) 0.9109(6) 0.066(3) Uani 1 1 d . .
H10A H 1.0045 0.3863 0.9415 0.079 Uiso 1 1 calc R U
H10B H 0.9407 0.3658 0.9020 0.079 Uiso 1 1 calc R U
C9 C 0.9023(8) 0.4712(9) 0.9379(5) 0.059(3) Uani 1 1 d . .
H9A H 0.8730 0.4378 0.9794 0.071 Uiso 1 1 calc R U
H9B H 0.9321 0.5257 0.9399 0.071 Uiso 1 1 calc R U
C21 C 0.7800(7) 0.4167(7) 0.7546(6) 0.048(3) Uani 1 1 d . .
C22 C 0.7825(10) 0.3269(9) 0.7423(7) 0.075(4) Uani 1 1 d . .
H22A H 0.7503 0.3271 0.7112 0.112 Uiso 1 1 calc R U
H22B H 0.8437 0.3138 0.7284 0.112 Uiso 1 1 calc R U
H22C H 0.7551 0.2815 0.7792 0.112 Uiso 1 1 calc R U
C29 C 0.9553(6) 0.7010(6) 0.8444(4) 0.035(2) Uani 1 1 d . .
C33 C 0.5857(8) 0.7870(9) 0.8515(6) 0.062(3) Uani 1 1 d . .
H33A H 0.5572 0.7274 0.8590 0.074 Uiso 1 1 calc R U
H33B H 0.5421 0.8314 0.8420 0.074 Uiso 1 1 calc R U
C32 C 0.6122(7) 0.7941(8) 0.9079(5) 0.054(3) Uani 1 1 d . .
H32A H 0.5580 0.7975 0.9381 0.064 Uiso 1 1 calc R U
H32B H 0.6476 0.8507 0.8981 0.064 Uiso 1 1 calc R U
C31 C 0.6646(8) 0.7190(9) 0.9370(5) 0.061(3) Uani 1 1 d . .
H31A H 0.6330 0.6613 0.9432 0.073 Uiso 1 1 calc R U
H31B H 0.6685 0.7250 0.9770 0.073 Uiso 1 1 calc R U
C34 C 0.6542(7) 0.8597(7) 0.7487(5) 0.043(2) Uani 1 1 d . .
H34 H 0.5995 0.8865 0.7509 0.051 Uiso 1 1 calc R U
C35 C 0.7181(7) 0.8888(7) 0.6900(5) 0.048(3) Uani 1 1 d . .
C40 C 0.7920(6) 0.8383(6) 0.6745(5) 0.038(2) Uani 1 1 d . .
C39 C 0.8498(8) 0.8714(8) 0.6159(5) 0.057(3) Uani 1 1 d . .
C38 C 0.8330(11) 0.9531(10) 0.5759(6) 0.080(4) Uani 1 1 d . .
H38 H 0.8731 0.9768 0.5383 0.096 Uiso 1 1 calc R U
C37 C 0.7578(11) 0.9976(10) 0.5921(7) 0.084(5) Uani 1 1 d . .
H37 H 0.7446 1.0495 0.5649 0.100 Uiso 1 1 calc R U
C36 C 0.7020(9) 0.9642(8) 0.6494(6) 0.063(3) Uani 1 1 d . .
H36 H 0.6512 0.9949 0.6605 0.075 Uiso 1 1 calc R U
N6 N 1.0931(7) 0.7410(8) 0.6329(5) 0.071(3) Uani 1 1 d . .
C42 C 1.1642(9) 0.7571(9) 0.6033(7) 0.073(4) Uani 1 1 d . .
O15 O 0.3266(5) 1.4097(4) 0.7293(3) 0.0493(18) Uani 1 1 d . .
C61 C 0.3110(7) 1.4221(6) 0.6718(5) 0.045(2) Uani 1 1 d . .
C62 C 0.3118(6) 1.3410(7) 0.6539(5) 0.038(2) Uani 1 1 d . .
N11 N 0.3357(9) 0.9107(8) 0.8667(5) 0.078(3) Uani 1 1 d . .
C86 C 0.3293(10) 0.8365(9) 0.8950(8) 0.083(5) Uani 1 1 d . .
S4 S 0.3235(5) 0.7331(4) 0.9359(4) 0.195(4) Uani 1 1 d . .
O17 O 0.4137(4) 1.1951(4) 0.7894(3) 0.0333(14) Uani 1 1 d . .
C78 C 0.5396(7) 1.3529(7) 0.7530(5) 0.048(3) Uani 1 1 d . .
H78 H 0.5686 1.4073 0.7509 0.057 Uiso 1 1 calc R U
C79 C 0.5222(7) 1.2844(8) 0.8127(5) 0.048(3) Uani 1 1 d . .
C84 C 0.4625(7) 1.2105(7) 0.8285(5) 0.040(2) Uani 1 1 d . .
C83 C 0.4503(9) 1.1499(8) 0.8865(5) 0.057(3) Uani 1 1 d . .
C82 C 0.4988(12) 1.1645(10) 0.9293(6) 0.083(5) Uani 1 1 d . .
H82 H 0.4918 1.1233 0.9677 0.099 Uiso 1 1 calc R U
C81 C 0.5558(11) 1.2403(11) 0.9127(8) 0.088(5) Uani 1 1 d . .
H81 H 0.5874 1.2510 0.9403 0.106 Uiso 1 1 calc R U
C80 C 0.5665(9) 1.3006(9) 0.8559(6) 0.066(3) Uani 1 1 d . .
H80 H 0.6037 1.3528 0.8459 0.079 Uiso 1 1 calc R U
C77 C 0.5477(9) 1.4277(8) 0.6517(6) 0.064(3) Uani 1 1 d . .
H77A H 0.5864 1.4681 0.6622 0.077 Uiso 1 1 calc R U
H77B H 0.4951 1.4595 0.6435 0.077 Uiso 1 1 calc R U
C76 C 0.5964(9) 1.4036(9) 0.5952(6) 0.072(4) Uani 1 1 d . .
H76A H 0.6436 1.3644 0.6056 0.086 Uiso 1 1 calc R U
H76B H 0.6249 1.4586 0.5653 0.086 Uiso 1 1 calc R U
C75 C 0.5383(9) 1.3561(9) 0.5649(5) 0.063(3) Uani 1 1 d . .
H75A H 0.4848 1.3889 0.5609 0.076 Uiso 1 1 calc R U
H75B H 0.5717 1.3563 0.5241 0.076 Uiso 1 1 calc R U
C74 C 0.5280(7) 1.2023(9) 0.5731(5) 0.050(3) Uani 1 1 d . .
H74 H 0.5552 1.2236 0.5316 0.061 Uiso 1 1 calc R U
C72 C 0.5083(7) 1.1034(8) 0.5971(5) 0.046(2) Uani 1 1 d . .
C71 C 0.5453(8) 1.0480(10) 0.5598(5) 0.060(3) Uani 1 1 d . .
H71 H 0.5821 1.0751 0.5214 0.071 Uiso 1 1 calc R U
C70 C 0.5296(9) 0.9553(10) 0.5773(6) 0.068(4) Uani 1 1 d . .
H70 H 0.5534 0.9205 0.5509 0.081 Uiso 1 1 calc R U
C69 C 0.4787(8) 0.9164(9) 0.6339(6) 0.059(3) Uani 1 1 d . .
H69 H 0.4700 0.8536 0.6473 0.071 Uiso 1 1 calc R U
C68 C 0.4389(7) 0.9678(7) 0.6729(5) 0.042(2) Uani 1 1 d . .
C73 C 0.4525(6) 1.0613(7) 0.6551(5) 0.038(2) Uani 1 1 d . .
C67 C 0.3489(11) 0.8394(8) 0.7456(8) 0.087(5) Uani 1 1 d . .
H67A H 0.3128 0.8235 0.7869 0.130 Uiso 1 1 calc R U
H67B H 0.3125 0.8340 0.7179 0.130 Uiso 1 1 calc R U
H67C H 0.3970 0.7995 0.7427 0.130 Uiso 1 1 calc R U
C87 C 0.5931(7) 1.0978(8) 0.7516(6) 0.052(3) Uani 1 1 d . .
C88 C 0.6849(9) 1.0899(10) 0.7647(8) 0.086(5) Uani 1 1 d . .
H88A H 0.7234 1.1409 0.7383 0.129 Uiso 1 1 calc R U
H88B H 0.6808 1.0888 0.8068 0.129 Uiso 1 1 calc R U
H88C H 0.7091 1.0350 0.7574 0.129 Uiso 1 1 calc R U
C51 C 0.1783(6) 1.0551(7) 0.8207(5) 0.039(2) Uani 1 1 d . .
C50 C 0.1304(6) 0.9929(7) 0.8033(5) 0.043(2) Uani 1 1 d . .
C53 C 0.2238(8) 0.9801(8) 0.6432(5) 0.056(3) Uani 1 1 d . .
H53A H 0.2825 0.9555 0.6365 0.067 Uiso 1 1 calc R U
H53B H 0.1791 0.9307 0.6522 0.067 Uiso 1 1 calc R U
C54 C 0.2158(9) 1.0490(9) 0.5861(6) 0.062(3) Uani 1 1 d . .
H54A H 0.2126 1.0182 0.5550 0.074 Uiso 1 1 calc R U
H54B H 0.1599 1.0782 0.5945 0.074 Uiso 1 1 calc R U
C55 C 0.2905(9) 1.1197(9) 0.5609(5) 0.064(3) Uani 1 1 d . .
H55A H 0.2865 1.1532 0.5199 0.076 Uiso 1 1 calc R U
H55B H 0.3468 1.0902 0.5573 0.076 Uiso 1 1 calc R U
C56 C 0.2957(7) 1.2686(9) 0.5709(5) 0.052(3) Uani 1 1 d . .
H56 H 0.2981 1.2825 0.5291 0.063 Uiso 1 1 calc R U
C57 C 0.2963(7) 1.3450(7) 0.5960(5) 0.046(2) Uani 1 1 d . .
C58 C 0.2853(9) 1.4319(9) 0.5574(6) 0.065(3) Uani 1 1 d . .
H58 H 0.2776 1.4362 0.5182 0.078 Uiso 1 1 calc R U
C59 C 0.2857(10) 1.5095(9) 0.5766(7) 0.074(4) Uani 1 1 d . .
H59 H 0.2782 1.5654 0.5509 0.089 Uiso 1 1 calc R U
C60 C 0.2973(8) 1.5029(8) 0.6340(7) 0.064(3) Uani 1 1 d . .
H60 H 0.2958 1.5547 0.6477 0.077 Uiso 1 1 calc R U
C49 C 0.0522(8) 0.9482(9) 0.8448(6) 0.065(3) Uani 1 1 d . .
H49 H 0.0208 0.9064 0.8332 0.077 Uiso 1 1 calc R U
C48 C 0.0209(12) 0.9618(12) 0.8988(8) 0.107(7) Uani 1 1 d . .
H48 H -0.0314 0.9303 0.9245 0.128 Uiso 1 1 calc R U
C47 C 0.0685(12) 1.0262(11) 0.9181(7) 0.096(6) Uani 1 1 d . .
H47 H 0.0465 1.0383 0.9557 0.115 Uiso 1 1 calc R U
C46 C 0.1470(8) 1.0692(8) 0.8797(5) 0.060(3) Uani 1 1 d . .
C65 C 0.1037(6) 1.2291(7) 0.7451(5) 0.046(3) Uani 1 1 d . .
C66 C 0.0028(8) 1.2284(10) 0.7584(7) 0.078(4) Uani 1 1 d . .
H66A H -0.0185 1.2567 0.7907 0.116 Uiso 1 1 calc R U
H66B H -0.0155 1.2609 0.7221 0.116 Uiso 1 1 calc R U
H66C H -0.0218 1.1669 0.7708 0.116 Uiso 1 1 calc R U
N12 N 0.2751(8) 1.3248(7) 0.8665(5) 0.066(3) Uani 1 1 d . .
C64 C 0.2615(8) 1.3826(8) 0.8889(6) 0.057(3) Uani 1 1 d . .
C85 C 0.378(2) 1.0152(14) 0.9570(8) 0.194(15) Uani 1 1 d . .
H85A H 0.3343 0.9680 0.9603 0.291 Uiso 1 1 calc R U
H85B H 0.4337 0.9893 0.9618 0.291 Uiso 1 1 calc R U
H85C H 0.3567 1.0453 0.9884 0.291 Uiso 1 1 calc R U

loop_
_atom_site_aniso_label
_atom_site_aniso_U_11
_atom_site_aniso_U_22
_atom_site_aniso_U_33
_atom_site_aniso_U_23
_atom_site_aniso_U_13
_atom_site_aniso_U_12
Cd1 0.0350(4) 0.0369(4) 0.0420(4) -0.0153(3) -0.0138(3) 0.0032(3)
Cd2 0.0328(4) 0.0344(4) 0.0420(4) -0.0099(3) -0.0056(3) -0.0010(3)
Cd3 0.0387(4) 0.0341(4) 0.0403(4) -0.0165(3) -0.0070(3) 0.0043(3)
Cd4 0.0440(4) 0.0287(4) 0.0425(4) -0.0078(3) -0.0137(3) 0.0049(3)
Ni2 0.0326(6) 0.0292(6) 0.0346(6) -0.0114(5) -0.0075(5) 0.0035(5)
Ni1 0.0358(6) 0.0242(6) 0.0367(6) -0.0084(5) -0.0105(5) 0.0028(5)
Ni3 0.0320(6) 0.0298(6) 0.0350(6) -0.0129(5) -0.0095(5) 0.0032(5)
Ni4 0.0293(6) 0.0323(6) 0.0374(7) -0.0105(5) -0.0066(5) -0.0004(5)
S1 0.083(3) 0.105(3) 0.092(3) -0.017(2) -0.058(2) 0.006(2)
N3 0.044(5) 0.041(5) 0.036(4) -0.016(4) -0.007(4) 0.005(4)
N1 0.053(5) 0.039(5) 0.038(5) 0.000(4) -0.014(4) 0.010(4)
S3 0.116(3) 0.088(3) 0.091(3) -0.066(2) -0.028(2) 0.020(2)
O7 0.033(4) 0.066(5) 0.068(5) -0.022(4) -0.018(4) 0.009(3)
C23 0.044(7) 0.116(13) 0.087(10) -0.017(9) -0.015(7) 0.018(8)
O11 0.052(4) 0.035(4) 0.064(5) -0.019(4) -0.015(4) 0.000(3)
O12 0.046(4) 0.038(4) 0.077(6) -0.014(4) -0.013(4) -0.002(3)
C8 0.073(8) 0.036(6) 0.034(5) -0.012(5) -0.009(5) 0.008(5)
N2 0.042(5) 0.032(4) 0.048(5) -0.005(4) -0.017(4) 0.001(4)
O4 0.074(6) 0.138(9) 0.040(5) -0.039(5) -0.022(4) 0.055(6)
O10 0.055(4) 0.035(4) 0.061(5) -0.016(4) -0.013(4) -0.003(3)
O9 0.053(4) 0.036(4) 0.084(6) -0.023(4) -0.028(4) 0.002(3)
N4 0.039(4) 0.033(4) 0.057(5) -0.022(4) -0.012(4) 0.005(4)
C41 0.118(16) 0.31(4) 0.046(9) 0.048(14) 0.026(10) 0.088(19)
S2 0.107(4) 0.112(5) 0.296(10) -0.040(5) 0.124(6) -0.014(3)
N10 0.037(4) 0.039(5) 0.055(6) -0.011(4) -0.007(4) 0.003(4)
N9 0.034(4) 0.052(5) 0.045(5) -0.004(4) -0.001(4) -0.008(4)
O24 0.038(4) 0.049(5) 0.072(5) -0.027(4) -0.010(4) 0.006(3)
O23 0.049(5) 0.058(5) 0.082(6) -0.021(5) -0.024(4) 0.013(4)
C52 0.040(5) 0.032(5) 0.062(7) -0.016(5) -0.019(5) 0.000(4)
N8 0.040(5) 0.046(5) 0.054(5) -0.030(4) -0.016(4) 0.001(4)
N7 0.050(5) 0.047(5) 0.038(5) -0.014(4) -0.015(4) 0.003(4)
C45 0.27(3) 0.16(2) 0.038(8) -0.053(11) 0.048(12) -0.11(2)
O22 0.037(4) 0.047(4) 0.058(5) -0.012(4) -0.013(3) 0.010(3)
O21 0.039(4) 0.048(4) 0.082(6) -0.029(4) -0.015(4) 0.008(3)
O1 0.033(3) 0.033(3) 0.030(3) -0.006(3) -0.002(3) 0.004(3)
O3 0.036(4) 0.060(5) 0.058(5) -0.015(4) -0.012(3) 0.005(3)
C1 0.051(7) 0.091(10) 0.081(9) -0.025(8) -0.031(7) 0.014(7)
C13 0.041(5) 0.034(5) 0.049(6) -0.022(5) -0.002(5) 0.001(4)
C18 0.035(5) 0.043(6) 0.049(6) -0.025(5) -0.002(4) 0.005(4)
O5 0.039(3) 0.032(3) 0.036(3) -0.013(3) -0.016(3) 0.003(3)
O8 0.054(5) 0.110(8) 0.044(5) -0.006(5) -0.005(4) 0.021(5)
C63 0.108(11) 0.046(7) 0.080(9) -0.035(7) -0.002(8) -0.024(7)
O13 0.030(3) 0.028(3) 0.041(4) -0.009(3) -0.012(3) 0.003(3)
O14 0.033(3) 0.032(3) 0.036(3) -0.011(3) -0.006(3) 0.000(3)
O19 0.126(8) 0.057(5) 0.041(5) -0.008(4) -0.029(5) -0.014(5)
O18 0.032(3) 0.034(3) 0.037(3) -0.017(3) -0.004(3) 0.008(3)
O20 0.069(5) 0.022(3) 0.069(5) -0.017(3) -0.021(4) 0.005(3)
O16 0.128(8) 0.056(5) 0.031(4) -0.018(4) 0.010(5) -0.032(5)
N5 0.059(6) 0.088(8) 0.057(6) -0.015(6) -0.028(5) 0.013(6)
C20 0.064(8) 0.069(8) 0.051(7) -0.014(6) -0.025(6) 0.021(6)
O6 0.032(3) 0.028(3) 0.040(4) -0.014(3) -0.011(3) 0.003(3)
C24 0.034(5) 0.038(5) 0.051(6) 0.002(5) -0.022(5) 0.003(4)
C25 0.057(7) 0.053(7) 0.072(8) -0.018(6) -0.035(6) 0.011(6)
C26 0.077(9) 0.060(8) 0.097(11) -0.033(7) -0.061(8) 0.014(7)
C27 0.084(9) 0.065(8) 0.048(7) -0.020(6) -0.040(7) 0.014(7)
C28 0.044(5) 0.032(5) 0.039(5) -0.012(4) -0.015(4) -0.002(4)
C30 0.079(8) 0.036(6) 0.035(5) -0.016(5) -0.011(5) 0.011(5)
C43 0.043(6) 0.040(6) 0.064(7) -0.019(5) -0.025(6) 0.003(5)
C44 0.059(8) 0.033(6) 0.136(13) -0.021(7) -0.013(8) 0.000(6)
C7 0.034(5) 0.028(5) 0.055(6) -0.016(5) -0.001(5) -0.004(4)
C2 0.041(6) 0.043(6) 0.058(7) -0.026(5) 0.002(5) -0.004(5)
C3 0.041(6) 0.045(6) 0.079(9) -0.022(6) -0.002(6) -0.001(5)
C4 0.046(7) 0.079(10) 0.070(9) -0.022(8) 0.016(6) -0.016(6)
C5 0.076(9) 0.048(7) 0.043(6) -0.008(5) 0.012(6) -0.007(6)
C6 0.041(5) 0.028(5) 0.040(5) -0.009(4) -0.004(4) -0.006(4)
C12 0.036(5) 0.036(6) 0.069(8) -0.016(5) -0.013(5) 0.008(4)
C17 0.069(8) 0.106(11) 0.043(7) -0.037(7) -0.020(6) 0.034(8)
C19 0.132(16) 0.26(3) 0.064(10) -0.070(14) -0.069(11) 0.115(18)
C16 0.078(10) 0.154(16) 0.071(9) -0.075(10) -0.023(8) 0.052(10)
C15 0.098(13) 0.18(2) 0.104(13) -0.103(14) -0.036(11) 0.063(13)
C14 0.062(8) 0.082(9) 0.079(9) -0.051(8) -0.016(7) 0.028(7)
O2 0.034(3) 0.031(3) 0.038(3) -0.017(3) -0.011(3) 0.012(3)
C11 0.062(8) 0.070(8) 0.059(8) -0.006(6) -0.026(6) 0.022(7)
C10 0.082(9) 0.048(7) 0.070(9) -0.008(6) -0.033(7) 0.021(7)
C9 0.073(8) 0.060(7) 0.039(6) 0.002(5) -0.021(6) 0.010(6)
C21 0.038(6) 0.042(6) 0.070(8) -0.026(6) -0.011(5) 0.000(5)
C22 0.076(9) 0.059(8) 0.112(12) -0.047(8) -0.040(8) 0.015(7)
C29 0.042(5) 0.031(5) 0.042(5) -0.016(4) -0.021(4) 0.005(4)
C33 0.053(7) 0.058(7) 0.075(8) -0.029(7) -0.003(6) 0.021(6)
C32 0.043(6) 0.063(7) 0.063(7) -0.034(6) -0.007(5) 0.021(5)
C31 0.065(8) 0.071(8) 0.042(6) -0.020(6) 0.004(6) 0.008(6)
C34 0.039(5) 0.035(5) 0.065(7) -0.025(5) -0.022(5) 0.014(4)
C35 0.041(6) 0.040(6) 0.065(7) -0.009(5) -0.022(5) 0.002(5)
C40 0.042(5) 0.027(5) 0.047(6) -0.006(4) -0.022(5) 0.002(4)
C39 0.057(7) 0.053(7) 0.049(7) 0.007(6) -0.014(6) 0.002(6)
C38 0.086(10) 0.079(10) 0.059(8) 0.013(7) -0.019(7) 0.006(8)
C37 0.096(11) 0.063(9) 0.089(11) 0.002(8) -0.044(9) 0.030(8)
C36 0.068(8) 0.046(7) 0.074(9) -0.006(6) -0.029(7) 0.007(6)
N6 0.046(6) 0.093(9) 0.064(7) -0.017(6) 0.005(5) 0.001(6)
C42 0.057(8) 0.063(8) 0.078(9) -0.009(7) 0.012(7) 0.011(7)
O15 0.065(5) 0.026(3) 0.058(5) -0.010(3) -0.018(4) -0.011(3)
C61 0.047(6) 0.026(5) 0.053(6) -0.002(5) -0.006(5) -0.003(4)
C62 0.034(5) 0.035(5) 0.043(6) -0.008(4) -0.011(4) 0.003(4)
N11 0.118(10) 0.050(7) 0.057(7) 0.005(5) -0.022(7) -0.004(6)
C86 0.090(10) 0.041(7) 0.105(11) 0.022(8) -0.046(9) -0.013(7)
S4 0.154(6) 0.089(4) 0.279(9) 0.102(5) -0.102(6) -0.038(4)
O17 0.035(3) 0.028(3) 0.041(4) -0.011(3) -0.014(3) 0.000(3)
C78 0.047(6) 0.037(6) 0.070(8) -0.030(6) -0.016(5) 0.003(5)
C79 0.045(6) 0.055(7) 0.058(7) -0.036(6) -0.019(5) 0.014(5)
C84 0.041(5) 0.046(6) 0.049(6) -0.031(5) -0.023(5) 0.008(5)
C83 0.074(8) 0.054(7) 0.049(7) -0.012(6) -0.031(6) -0.002(6)
C82 0.133(14) 0.069(9) 0.061(8) -0.014(7) -0.059(9) 0.001(9)
C81 0.114(13) 0.092(11) 0.095(12) -0.050(10) -0.073(10) 0.008(10)
C80 0.073(8) 0.066(8) 0.078(9) -0.032(7) -0.040(7) -0.001(7)
C77 0.060(7) 0.048(7) 0.077(9) -0.009(6) -0.012(7) -0.025(6)
C76 0.055(7) 0.059(8) 0.082(10) -0.006(7) 0.006(7) -0.027(6)
C75 0.061(7) 0.068(8) 0.043(6) 0.003(6) 0.003(6) -0.015(6)
C74 0.039(6) 0.078(8) 0.033(5) -0.017(6) -0.004(4) 0.002(5)
C72 0.043(6) 0.057(7) 0.043(6) -0.021(5) -0.012(5) 0.019(5)
C71 0.045(6) 0.099(11) 0.046(7) -0.036(7) -0.013(5) 0.023(6)
C70 0.067(8) 0.086(10) 0.072(9) -0.058(8) -0.017(7) 0.006(7)
C69 0.059(7) 0.056(7) 0.079(9) -0.045(7) -0.018(7) 0.015(6)
C68 0.042(5) 0.040(6) 0.054(6) -0.024(5) -0.018(5) 0.014(4)
C73 0.031(5) 0.043(6) 0.047(6) -0.024(5) -0.011(4) 0.006(4)
C67 0.105(12) 0.035(7) 0.108(12) -0.008(7) -0.010(10) -0.024(7)
C87 0.045(6) 0.041(6) 0.083(9) -0.027(6) -0.030(6) 0.011(5)
C88 0.058(8) 0.061(8) 0.152(15) -0.027(9) -0.052(9) 0.003(7)
C51 0.033(5) 0.035(5) 0.043(6) -0.009(4) -0.002(4) -0.002(4)
C50 0.034(5) 0.038(6) 0.054(6) -0.004(5) -0.013(5) -0.001(4)
C53 0.063(7) 0.051(7) 0.063(7) -0.031(6) -0.016(6) -0.010(6)
C54 0.065(8) 0.079(9) 0.057(7) -0.031(7) -0.028(6) 0.013(7)
C55 0.078(9) 0.082(9) 0.045(7) -0.035(6) -0.021(6) 0.015(7)
C56 0.046(6) 0.075(9) 0.037(6) -0.009(6) -0.018(5) -0.004(6)
C57 0.049(6) 0.046(6) 0.039(6) -0.003(5) -0.012(5) 0.006(5)
C58 0.067(8) 0.062(8) 0.054(7) 0.008(6) -0.018(6) -0.012(6)
C59 0.086(10) 0.045(7) 0.070(9) 0.016(7) -0.014(8) 0.002(7)
C60 0.057(7) 0.042(7) 0.091(10) -0.007(7) -0.025(7) 0.004(6)
C49 0.051(7) 0.061(8) 0.075(9) -0.017(7) -0.003(6) -0.025(6)
C48 0.102(12) 0.090(12) 0.099(12) -0.034(10) 0.048(10) -0.057(10)
C47 0.119(13) 0.083(11) 0.067(9) -0.038(8) 0.040(9) -0.040(10)
C46 0.068(8) 0.051(7) 0.049(7) -0.018(6) 0.013(6) -0.019(6)
C65 0.029(5) 0.042(6) 0.070(7) -0.019(6) -0.013(5) 0.010(4)
C66 0.036(6) 0.088(10) 0.117(12) -0.044(9) -0.017(7) 0.008(6)
N12 0.091(8) 0.055(6) 0.060(6) -0.032(5) -0.016(6) -0.002(6)
C64 0.069(8) 0.056(7) 0.059(7) -0.034(6) -0.017(6) 0.001(6)
C85 0.41(5) 0.102(16) 0.055(11) 0.034(10) -0.086(18) -0.08(2)

loop_
_atom_type_symbol
_atom_type_description
_atom_type_scat_dispersion_real
_atom_type_scat_dispersion_imag
_atom_type_scat_source
C C 0.0033 0.0016 'International Tables Vol C Tables 4.2.6.8 and 6.1.1.4'
H H 0.0000 0.0000 'International Tables Vol C Tables 4.2.6.8 and 6.1.1.4'
N N 0.0061 0.0033 'International Tables Vol C Tables 4.2.6.8 and 6.1.1.4'
O O 0.0106 0.0060 'International Tables Vol C Tables 4.2.6.8 and 6.1.1.4'
S S 0.1246 0.1234 'International Tables Vol C Tables 4.2.6.8 and 6.1.1.4'
Ni Ni 0.3393 1.1124 'International Tables Vol C Tables 4.2.6.8 and 6.1.1.4'
Cd Cd -0.8075 1.2024 'International Tables Vol C Tables 4.2.6.8 and 6.1.1.4'

loop_
_geom_angle_atom_site_label_1
_geom_angle_atom_site_label_2
_geom_angle_atom_site_label_3
_geom_angle
N5 Cd1 O9 104.4(4)
N5 Cd1 O6 101.1(3)
O9 Cd1 O6 154.5(3)
N5 Cd1 O1 140.2(3)
O9 Cd1 O1 86.9(3)
O6 Cd1 O1 73.8(2)
N5 Cd1 O2 143.6(3)
O9 Cd1 O2 83.7(2)
O6 Cd1 O2 75.3(2)
O1 Cd1 O2 74.6(2)
N5 Cd1 O4 80.9(3)
O9 Cd1 O4 87.4(3)
O6 Cd1 O4 95.9(3)
O1 Cd1 O4 138.4(2)
O2 Cd1 O4 63.8(2)
N5 Cd1 O3 78.0(3)
O9 Cd1 O3 90.1(3)
O6 Cd1 O3 96.0(2)
O1 Cd1 O3 63.7(2)
O2 Cd1 O3 138.1(2)
O4 Cd1 O3 157.5(3)
N6 Cd2 O12 104.8(4)
N6 Cd2 O2 100.6(4)
O12 Cd2 O2 154.5(3)
N6 Cd2 O5 140.7(3)
O12 Cd2 O5 86.8(3)
O2 Cd2 O5 73.6(2)
N6 Cd2 O6 142.9(3)
O12 Cd2 O6 84.0(2)
O2 Cd2 O6 75.3(2)
O5 Cd2 O6 74.6(2)
N6 Cd2 O8 79.9(4)
O12 Cd2 O8 85.7(3)
O2 Cd2 O8 98.4(3)
O5 Cd2 O8 139.1(2)
O6 Cd2 O8 64.7(2)
N6 Cd2 O7 78.3(4)
O12 Cd2 O7 90.3(3)
O2 Cd2 O7 95.3(2)
O5 Cd2 O7 64.0(2)
O6 Cd2 O7 138.4(2)
O8 Cd2 O7 156.0(3)
N12 Cd3 O21 105.2(4)
N12 Cd3 O17 100.2(3)
O21 Cd3 O17 154.7(2)
N12 Cd3 O13 140.4(3)
O21 Cd3 O13 86.5(3)
O17 Cd3 O13 74.5(2)
N12 Cd3 O14 143.4(3)
O21 Cd3 O14 83.2(2)
O17 Cd3 O14 75.8(2)
O13 Cd3 O14 74.4(2)
N12 Cd3 O16 80.9(3)
O21 Cd3 O16 86.8(3)
O17 Cd3 O16 96.3(3)
O13 Cd3 O16 138.2(2)
O14 Cd3 O16 63.8(2)
N12 Cd3 O15 78.5(3)
O21 Cd3 O15 90.3(3)
O17 Cd3 O15 95.7(2)
O13 Cd3 O15 63.5(2)
O14 Cd3 O15 137.7(2)
O16 Cd3 O15 157.7(3)
N11 Cd4 O23 105.7(4)
N11 Cd4 O14 100.0(4)
O23 Cd4 O14 154.4(3)
N11 Cd4 O18 141.0(4)
O23 Cd4 O18 87.2(3)
O14 Cd4 O18 73.2(2)
N11 Cd4 O17 141.8(4)
O23 Cd4 O17 83.9(3)
O14 Cd4 O17 75.3(2)
O18 Cd4 O17 75.0(2)
N11 Cd4 O19 79.4(4)
O23 Cd4 O19 86.8(3)
O14 Cd4 O19 97.2(3)
O18 Cd4 O19 138.9(2)
O17 Cd4 O19 64.0(2)
N11 Cd4 O20 79.1(4)
O23 Cd4 O20 90.5(3)
O14 Cd4 O20 95.2(2)
O18 Cd4 O20 63.8(2)
O17 Cd4 O20 138.6(2)
O19 Cd4 O20 156.7(3)
N3 Ni2 O6 177.2(3)
N3 Ni2 N4 94.5(3)
O6 Ni2 N4 87.9(3)
N3 Ni2 O5 89.5(3)
O6 Ni2 O5 88.1(2)
N4 Ni2 O5 176.0(3)
N3 Ni2 O11 92.3(3)
O6 Ni2 O11 89.2(3)
N4 Ni2 O11 89.4(3)
O5 Ni2 O11 91.0(3)
N3 Ni2 O1 95.1(3)
O6 Ni2 O1 82.9(2)
N4 Ni2 O1 101.3(3)
O5 Ni2 O1 77.7(2)
O11 Ni2 O1 166.4(3)
N1 Ni1 O2 176.6(3)
N1 Ni1 N2 95.0(3)
O2 Ni1 N2 88.0(3)
N1 Ni1 O10 92.6(3)
O2 Ni1 O10 89.1(3)
N2 Ni1 O10 89.9(3)
N1 Ni1 O1 88.9(3)
O2 Ni1 O1 88.0(2)
N2 Ni1 O1 175.9(3)
O10 Ni1 O1 91.1(3)
N1 Ni1 O5 95.7(3)
O2 Ni1 O5 82.1(2)
N2 Ni1 O5 101.2(3)
O10 Ni1 O5 165.5(3)
O1 Ni1 O5 77.2(2)
N7 Ni3 O14 177.3(3)
N7 Ni3 N8 94.2(3)
O14 Ni3 N8 87.9(3)
N7 Ni3 O22 92.8(3)
O14 Ni3 O22 88.9(3)
N8 Ni3 O22 90.0(3)
N7 Ni3 O13 89.7(3)
O14 Ni3 O13 88.1(2)
N8 Ni3 O13 176.0(3)
O22 Ni3 O13 90.5(3)
N7 Ni3 O18 95.1(3)
O14 Ni3 O18 82.8(2)
N8 Ni3 O18 101.7(3)
O22 Ni3 O18 165.3(3)
O13 Ni3 O18 77.2(2)
N9 Ni4 N10 94.8(4)
N9 Ni4 O24 93.2(3)
N10 Ni4 O24 88.9(3)
N9 Ni4 O17 176.7(3)
N10 Ni4 O17 87.4(3)
O24 Ni4 O17 89.4(3)
N9 Ni4 O18 88.8(3)
N10 Ni4 O18 176.2(3)
O24 Ni4 O18 92.0(3)
O17 Ni4 O18 88.9(2)
N9 Ni4 O13 94.5(3)
N10 Ni4 O13 101.2(3)
O24 Ni4 O13 166.8(3)
O17 Ni4 O13 82.6(2)
O18 Ni4 O13 77.4(2)
C30 N3 C31 115.5(9)
C30 N3 Ni2 122.3(7)
C31 N3 Ni2 122.0(7)
C8 N1 C9 116.3(9)
C8 N1 Ni1 123.6(7)
C9 N1 Ni1 119.8(7)
C24 O7 C23 119.4(9)
C24 O7 Cd2 110.6(5)
C23 O7 Cd2 128.4(8)
O7 C23 H23A 109.5
O7 C23 H23B 109.5
H23A C23 H23B 109.5
O7 C23 H23C 109.5
H23A C23 H23C 109.5
H23B C23 H23C 109.5
C43 O11 Ni2 130.4(7)
C43 O12 Cd2 129.2(7)
N1 C8 C6 126.3(10)
N1 C8 H8 116.8
C6 C8 H8 116.8
C12 N2 C11 115.7(9)
C12 N2 Ni1 122.6(7)
C11 N2 Ni1 121.1(7)
C17 O4 C19 118.0(10)
C17 O4 Cd1 111.0(7)
C19 O4 Cd1 125.3(9)
C21 O10 Ni1 131.2(7)
C21 O9 Cd1 129.9(7)
C34 N4 C33 116.4(9)
C34 N4 Ni2 121.9(7)
C33 N4 Ni2 121.5(7)
O8 C41 H41A 109.5
O8 C41 H41B 109.5
H41A C41 H41B 109.5
O8 C41 H41C 109.5
H41A C41 H41C 109.5
H41B C41 H41C 109.5
C78 N10 C77 114.1(9)
C78 N10 Ni4 122.9(8)
C77 N10 Ni4 122.7(7)
C74 N9 C75 114.9(10)
C74 N9 Ni4 123.3(8)
C75 N9 Ni4 121.5(8)
C87 O24 Ni4 130.6(7)
C87 O23 Cd4 128.3(7)
N8 C52 C50 128.3(9)
N8 C52 H52 115.8
C50 C52 H52 115.8
C52 N8 C53 115.5(9)
C52 N8 Ni3 121.9(7)
C53 N8 Ni3 122.2(7)
C56 N7 C55 117.5(9)
C56 N7 Ni3 121.0(7)
C55 N7 Ni3 120.7(7)
O16 C45 H45A 109.5
O16 C45 H45B 109.5
H45A C45 H45B 109.5
O16 C45 H45C 109.5
H45A C45 H45C 109.5
H45B C45 H45C 109.5
C65 O22 Ni3 130.1(7)
C65 O21 Cd3 128.7(6)
C7 O1 Ni1 118.5(6)
C7 O1 Ni2 121.5(5)
Ni1 O1 Ni2 102.6(3)
C7 O1 Cd1 115.3(6)
Ni1 O1 Cd1 96.1(2)
Ni2 O1 Cd1 98.3(2)
C2 O3 C1 118.1(9)
C2 O3 Cd1 112.1(6)
C1 O3 Cd1 128.7(7)
O3 C1 H1A 109.5
O3 C1 H1B 109.5
H1A C1 H1B 109.5
O3 C1 H1C 109.5
H1A C1 H1C 109.5
H1B C1 H1C 109.5
C18 C13 C14 119.6(10)
C18 C13 C12 124.6(9)
C14 C13 C12 115.9(10)
O2 C18 C13 123.8(9)
O2 C18 C17 117.3(9)
C13 C18 C17 118.9(9)
C29 O5 Ni2 119.4(5)
C29 O5 Ni1 120.3(5)
Ni2 O5 Ni1 102.5(3)
C29 O5 Cd2 115.0(5)
Ni2 O5 Cd2 96.6(2)
Ni1 O5 Cd2 98.6(2)
C39 O8 C41 118.7(12)
C39 O8 Cd2 110.3(7)
C41 O8 Cd2 124.4(9)
O15 C63 H63A 109.5
O15 C63 H63B 109.5
H63A C63 H63B 109.5
O15 C63 H63C 109.5
H63A C63 H63C 109.5
H63B C63 H63C 109.5
C62 O13 Ni3 118.3(5)
C62 O13 Ni4 121.5(5)
Ni3 O13 Ni4 102.3(2)
C62 O13 Cd3 115.8(6)
Ni3 O13 Cd3 96.6(2)
Ni4 O13 Cd3 97.9(2)
C51 O14 Ni3 120.4(6)
C51 O14 Cd4 116.5(6)
Ni3 O14 Cd4 103.9(3)
C51 O14 Cd3 114.4(6)
Ni3 O14 Cd3 96.0(2)
Cd4 O14 Cd3 102.4(2)
C83 O19 C85 116.5(12)
C83 O19 Cd4 110.4(7)
C85 O19 Cd4 124.3(10)
C73 O18 Ni4 119.6(6)
C73 O18 Ni3 120.2(5)
Ni4 O18 Ni3 103.1(3)
C73 O18 Cd4 115.1(6)
Ni4 O18 Cd4 95.6(2)
Ni3 O18 Cd4 98.6(2)
C68 O20 C67 118.6(9)
C68 O20 Cd4 111.4(5)
C67 O20 Cd4 129.2(8)
C46 O16 C45 118.7(11)
C46 O16 Cd3 111.2(7)
C45 O16 Cd3 125.6(9)
C20 N5 Cd1 157.8(11)
N5 C20 S1 178.6(13)
C40 O6 Ni2 120.1(6)
C40 O6 Cd1 117.3(5)
Ni2 O6 Cd1 103.5(3)
C40 O6 Cd2 113.6(5)
Ni2 O6 Cd2 95.7(2)
Cd1 O6 Cd2 103.4(2)
O7 C24 C25 125.6(10)
O7 C24 C29 116.8(8)
C25 C24 C29 117.6(10)
C26 C25 C24 122.2(11)
C26 C25 H25 118.9
C24 C25 H25 118.9
C27 C26 C25 119.8(11)
C27 C26 H26 120.1
C25 C26 H26 120.1
C26 C27 C28 121.6(11)
C26 C27 H27 119.2
C28 C27 H27 119.2
C29 C28 C27 116.9(10)
C29 C28 C30 125.7(9)
C27 C28 C30 117.4(10)
N3 C30 C28 128.1(10)
N3 C30 H30 116.0
C28 C30 H30 116.0
O11 C43 O12 125.7(10)
O11 C43 C44 117.4(10)
O12 C43 C44 116.7(11)
C43 C44 H44A 109.5
C43 C44 H44B 109.5
H44A C44 H44B 109.5
C43 C44 H44C 109.5
H44A C44 H44C 109.5
H44B C44 H44C 109.5
O1 C7 C2 118.4(9)
O1 C7 C6 122.8(9)
C2 C7 C6 118.8(9)
O3 C2 C3 125.7(11)
O3 C2 C7 113.7(9)
C3 C2 C7 120.6(11)
C2 C3 C4 121.1(12)
C2 C3 H3 119.5
C4 C3 H3 119.5
C5 C4 C3 119.8(11)
C5 C4 H4 120.1
C3 C4 H4 120.1
C4 C5 C6 121.8(11)
C4 C5 H5 119.1
C6 C5 H5 119.1
C7 C6 C5 117.7(10)
C7 C6 C8 125.1(9)
C5 C6 C8 117.0(10)
N2 C12 C13 126.6(9)
N2 C12 H12 116.7
C13 C12 H12 116.7
O4 C17 C16 125.3(11)
O4 C17 C18 114.2(10)
C16 C17 C18 120.4(12)
O4 C19 H19A 109.5
O4 C19 H19B 109.5
H19A C19 H19B 109.5
O4 C19 H19C 109.5
H19A C19 H19C 109.5
H19B C19 H19C 109.5
C17 C16 C15 120.6(13)
C17 C16 H16 119.7
C15 C16 H16 119.7
C14 C15 C16 119.7(13)
C14 C15 H15 120.2
C16 C15 H15 120.2
C15 C14 C13 120.7(13)
C15 C14 H14 119.7
C13 C14 H14 119.7
C18 O2 Ni1 120.8(6)
C18 O2 Cd2 114.7(6)
Ni1 O2 Cd2 104.0(2)
C18 O2 Cd1 115.1(5)
Ni1 O2 Cd1 96.0(2)
Cd2 O2 Cd1 103.4(2)
C10 C11 N2 113.6(11)
C10 C11 H11A 108.8
N2 C11 H11A 108.8
C10 C11 H11B 108.8
N2 C11 H11B 108.8
H11A C11 H11B 107.7
C11 C10 C9 114.5(11)
C11 C10 H10A 108.6
C9 C10 H10A 108.6
C11 C10 H10B 108.6
C9 C10 H10B 108.6
H10A C10 H10B 107.6
N1 C9 C10 112.2(10)
N1 C9 H9A 109.2
C10 C9 H9A 109.2
N1 C9 H9B 109.2
C10 C9 H9B 109.2
H9A C9 H9B 107.9
O10 C21 O9 125.3(10)
O10 C21 C22 117.5(11)
O9 C21 C22 117.1(10)
C21 C22 H22A 109.5
C21 C22 H22B 109.5
H22A C22 H22B 109.5
C21 C22 H22C 109.5
H22A C22 H22C 109.5
H22B C22 H22C 109.5
O5 C29 C24 117.1(8)
O5 C29 C28 120.9(8)
C24 C29 C28 121.9(9)
N4 C33 C32 112.5(10)
N4 C33 H33A 109.1
C32 C33 H33A 109.1
N4 C33 H33B 109.1
C32 C33 H33B 109.1
H33A C33 H33B 107.8
C33 C32 C31 116.7(10)
C33 C32 H32A 108.1
C31 C32 H32A 108.1
C33 C32 H32B 108.1
C31 C32 H32B 108.1
H32A C32 H32B 107.3
C32 C31 N3 112.2(9)
C32 C31 H31A 109.2
N3 C31 H31A 109.2
C32 C31 H31B 109.2
N3 C31 H31B 109.2
H31A C31 H31B 107.9
N4 C34 C35 128.9(9)
N4 C34 H34 115.6
C35 C34 H34 115.6
C36 C35 C40 120.8(11)
C36 C35 C34 117.6(11)
C40 C35 C34 121.5(9)
O6 C40 C35 124.3(9)
O6 C40 C39 118.2(9)
C35 C40 C39 117.4(9)
O8 C39 C38 124.2(12)
O8 C39 C40 115.8(9)
C38 C39 C40 120.0(12)
C37 C38 C39 120.2(14)
C37 C38 H38 119.9
C39 C38 H38 119.9
C36 C37 C38 119.0(13)
C36 C37 H37 120.5
C38 C37 H37 120.5
C35 C36 C37 122.5(13)
C35 C36 H36 118.8
C37 C36 H36 118.8
C42 N6 Cd2 163.1(12)
N6 C42 S2 177.5(14)
C61 O15 C63 117.8(9)
C61 O15 Cd3 111.6(5)
C63 O15 Cd3 128.6(7)
C60 C61 O15 125.5(10)
C60 C61 C62 121.7(11)
O15 C61 C62 112.8(8)
O13 C62 C57 123.2(9)
O13 C62 C61 118.7(9)
C57 C62 C61 118.1(9)
C86 N11 Cd4 162.0(14)
N11 C86 S4 177.7(15)
C84 O17 Ni4 121.1(6)
C84 O17 Cd3 116.9(5)
Ni4 O17 Cd3 103.6(3)
C84 O17 Cd4 113.1(5)
Ni4 O17 Cd4 95.0(2)
Cd3 O17 Cd4 103.9(2)
N10 C78 C79 127.6(10)
N10 C78 H78 116.2
C79 C78 H78 116.2
C84 C79 C80 120.0(11)
C84 C79 C78 123.7(9)
C80 C79 C78 116.2(11)
O17 C84 C79 122.1(10)
O17 C84 C83 118.6(9)
C79 C84 C83 119.3(9)
O19 C83 C84 115.5(9)
O19 C83 C82 124.1(11)
C84 C83 C82 120.4(11)
C81 C82 C83 118.7(13)
C81 C82 H82 120.6
C83 C82 H82 120.6
C80 C81 C82 120.6(12)
C80 C81 H81 119.7
C82 C81 H81 119.7
C81 C80 C79 120.9(12)
C81 C80 H80 119.6
C79 C80 H80 119.6
N10 C77 C76 111.8(10)
N10 C77 H77A 109.3
C76 C77 H77A 109.3
N10 C77 H77B 109.3
C76 C77 H77B 109.3
H77A C77 H77B 107.9
C77 C76 C75 115.6(10)
C77 C76 H76A 108.4
C75 C76 H76A 108.4
C77 C76 H76B 108.4
C75 C76 H76B 108.4
H76A C76 H76B 107.5
N9 C75 C76 110.7(10)
N9 C75 H75A 109.5
C76 C75 H75A 109.5
N9 C75 H75B 109.5
C76 C75 H75B 109.5
H75A C75 H75B 108.1
N9 C74 C72 127.4(10)
N9 C74 H74 116.3
C72 C74 H74 116.3
C71 C72 C73 117.8(11)
C71 C72 C74 118.4(11)
C73 C72 C74 123.8(9)
C70 C71 C72 123.0(12)
C70 C71 H71 118.5
C72 C71 H71 118.5
C69 C70 C71 118.0(11)
C69 C70 H70 121.0
C71 C70 H70 121.0
C70 C69 C68 121.7(12)
C70 C69 H69 119.1
C68 C69 H69 119.1
O20 C68 C73 115.3(8)
O20 C68 C69 124.1(10)
C73 C68 C69 120.6(11)
O18 C73 C68 118.5(9)
O18 C73 C72 122.6(9)
C68 C73 C72 118.8(9)
O20 C67 H67A 109.5
O20 C67 H67B 109.5
H67A C67 H67B 109.5
O20 C67 H67C 109.5
H67A C67 H67C 109.5
H67B C67 H67C 109.5
O23 C87 O24 127.3(10)
O23 C87 C88 116.4(11)
O24 C87 C88 116.3(11)
C87 C88 H88A 109.5
C87 C88 H88B 109.5
H88A C88 H88B 109.5
C87 C88 H88C 109.5
H88A C88 H88C 109.5
H88B C88 H88C 109.5
O14 C51 C50 123.5(9)
O14 C51 C46 117.6(9)
C50 C51 C46 118.9(9)
C49 C50 C51 118.2(10)
C49 C50 C52 118.4(10)
C51 C50 C52 123.4(9)
C54 C53 N8 112.7(10)
C54 C53 H53A 109.1
N8 C53 H53A 109.1
C54 C53 H53B 109.1
N8 C53 H53B 109.1
H53A C53 H53B 107.8
C55 C54 C53 114.5(10)
C55 C54 H54A 108.6
C53 C54 H54A 108.6
C55 C54 H54B 108.6
C53 C54 H54B 108.6
H54A C54 H54B 107.6
C54 C55 N7 115.0(10)
C54 C55 H55A 108.5
N7 C55 H55A 108.5
C54 C55 H55B 108.5
N7 C55 H55B 108.5
H55A C55 H55B 107.5
N7 C56 C57 128.6(10)
N7 C56 H56 115.7
C57 C56 H56 115.7
C62 C57 C58 117.9(11)
C62 C57 C56 124.8(10)
C58 C57 C56 117.2(10)
C59 C58 C57 121.9(12)
C59 C58 H58 119.0
C57 C58 H58 119.0
C60 C59 C58 118.8(12)
C60 C59 H59 120.6
C58 C59 H59 120.6
C59 C60 C61 121.5(13)
C59 C60 H60 119.2
C61 C60 H60 119.2
C48 C49 C50 124.0(12)
C48 C49 H49 118.0
C50 C49 H49 118.0
C49 C48 C47 119.2(12)
C49 C48 H48 120.4
C47 C48 H48 120.4
C46 C47 C48 118.7(12)
C46 C47 H47 120.6
C48 C47 H47 120.6
O16 C46 C47 124.3(11)
O16 C46 C51 114.8(9)
C47 C46 C51 120.9(11)
O22 C65 O21 126.5(9)
O22 C65 C66 118.7(10)
O21 C65 C66 114.8(10)
C65 C66 H66A 109.5
C65 C66 H66B 109.5
H66A C66 H66B 109.5
C65 C66 H66C 109.5
H66A C66 H66C 109.5
H66B C66 H66C 109.5
C64 N12 Cd3 156.8(11)
N12 C64 S3 176.9(12)
O19 C85 H85A 109.5
O19 C85 H85B 109.5
H85A C85 H85B 109.5
O19 C85 H85C 109.5
H85A C85 H85C 109.5
H85B C85 H85C 109.5

loop_
_geom_bond_atom_site_label_1
_geom_bond_atom_site_label_2
_geom_bond_distance
Cd1 N5 2.188(10)
Cd1 O9 2.202(7)
Cd1 O6 2.310(6)
Cd1 O1 2.363(6)
Cd1 O2 2.390(6)
Cd1 O4 2.507(8)
Cd1 O3 2.550(7)
Cd2 N6 2.189(10)
Cd2 O12 2.213(7)
Cd2 O2 2.310(6)
Cd2 O5 2.353(6)
Cd2 O6 2.390(6)
Cd2 O8 2.539(8)
Cd2 O7 2.583(7)
Cd3 N12 2.200(9)
Cd3 O21 2.214(7)
Cd3 O17 2.286(6)
Cd3 O13 2.355(6)
Cd3 O14 2.407(6)
Cd3 O16 2.517(8)
Cd3 O15 2.560(7)
Cd4 N11 2.165(11)
Cd4 O23 2.220(8)
Cd4 O14 2.324(6)
Cd4 O18 2.370(6)
Cd4 O17 2.397(6)
Cd4 O19 2.552(8)
Cd4 O20 2.567(7)
Ni2 N3 2.041(8)
Ni2 O6 2.062(6)
Ni2 N4 2.063(8)
Ni2 O5 2.072(6)
Ni2 O11 2.093(7)
Ni2 O1 2.177(6)
Ni1 N1 2.043(8)
Ni1 O2 2.059(6)
Ni1 N2 2.059(8)
Ni1 O10 2.079(7)
Ni1 O1 2.085(6)
Ni1 O5 2.191(6)
Ni3 N7 2.048(8)
Ni3 O14 2.052(6)
Ni3 N8 2.056(8)
Ni3 O22 2.086(7)
Ni3 O13 2.090(6)
Ni3 O18 2.176(6)
Ni4 N9 2.048(9)
Ni4 N10 2.052(9)
Ni4 O24 2.056(7)
Ni4 O17 2.068(6)
Ni4 O18 2.072(6)
Ni4 O13 2.184(6)
S1 C20 1.621(12)
N3 C30 1.256(13)
N3 C31 1.503(14)
N1 C8 1.248(14)
N1 C9 1.502(14)
S3 C64 1.624(11)
O7 C24 1.325(13)
O7 C23 1.410(14)
C23 H23A 0.9600
C23 H23B 0.9600
C23 H23C 0.9600
O11 C43 1.268(13)
O12 C43 1.278(13)
C8 C6 1.452(15)
C8 H8 0.9300
N2 C12 1.280(13)
N2 C11 1.472(14)
O4 C17 1.367(15)
O4 C19 1.445(15)
O10 C21 1.261(13)
O9 C21 1.275(13)
N4 C34 1.284(13)
N4 C33 1.477(14)
C41 O8 1.434(16)
C41 H41A 0.9600
C41 H41B 0.9600
C41 H41C 0.9600
S2 C42 1.590(14)
N10 C78 1.266(13)
N10 C77 1.478(14)
N9 C74 1.251(14)
N9 C75 1.494(15)
O24 C87 1.263(14)
O23 C87 1.252(14)
C52 N8 1.273(13)
C52 C50 1.417(15)
C52 H52 0.9300
N8 C53 1.501(13)
N7 C56 1.259(14)
N7 C55 1.496(14)
C45 O16 1.455(15)
C45 H45A 0.9600
C45 H45B 0.9600
C45 H45C 0.9600
O22 C65 1.246(13)
O21 C65 1.270(13)
O1 C7 1.352(11)
O3 C2 1.363(13)
O3 C1 1.423(13)
C1 H1A 0.9600
C1 H1B 0.9600
C1 H1C 0.9600
C13 C18 1.371(14)
C13 C14 1.416(14)
C13 C12 1.453(15)
C18 O2 1.340(11)
C18 C17 1.412(15)
O5 C29 1.375(10)
O8 C39 1.354(15)
C63 O15 1.450(12)
C63 H63A 0.9600
C63 H63B 0.9600
C63 H63C 0.9600
O13 C62 1.345(11)
O14 C51 1.327(11)
O19 C83 1.353(14)
O19 C85 1.428(17)
O18 C73 1.358(11)
O20 C68 1.358(13)
O20 C67 1.453(13)
O16 C46 1.359(14)
N5 C20 1.132(14)
O6 C40 1.349(11)
C24 C25 1.394(14)
C24 C29 1.398(13)
C25 C26 1.380(18)
C25 H25 0.9300
C26 C27 1.347(18)
C26 H26 0.9300
C27 C28 1.436(14)
C27 H27 0.9300
C28 C29 1.405(13)
C28 C30 1.439(15)
C30 H30 0.9300
C43 C44 1.489(15)
C44 H44A 0.9600
C44 H44B 0.9600
C44 H44C 0.9600
C7 C2 1.403(15)
C7 C6 1.411(14)
C2 C3 1.373(15)
C3 C4 1.374(18)
C3 H3 0.9300
C4 C5 1.347(19)
C4 H4 0.9300
C5 C6 1.428(15)
C5 H5 0.9300
C12 H12 0.9300
C17 C16 1.371(17)
C19 H19A 0.9600
C19 H19B 0.9600
C19 H19C 0.9600
C16 C15 1.38(2)
C16 H16 0.9300
C15 C14 1.36(2)
C15 H15 0.9300
C14 H14 0.9300
C11 C10 1.462(18)
C11 H11A 0.9700
C11 H11B 0.9700
C10 C9 1.506(17)
C10 H10A 0.9700
C10 H10B 0.9700
C9 H9A 0.9700
C9 H9B 0.9700
C21 C22 1.478(15)
C22 H22A 0.9600
C22 H22B 0.9600
C22 H22C 0.9600
C33 C32 1.484(16)
C33 H33A 0.9700
C33 H33B 0.9700
C32 C31 1.502(16)
C32 H32A 0.9700
C32 H32B 0.9700
C31 H31A 0.9700
C31 H31B 0.9700
C34 C35 1.449(16)
C34 H34 0.9300
C35 C36 1.346(16)
C35 C40 1.404(14)
C40 C39 1.412(15)
C39 C38 1.411(17)
C38 C37 1.37(2)
C38 H38 0.9300
C37 C36 1.38(2)
C37 H37 0.9300
C36 H36 0.9300
N6 C42 1.139(15)
O15 C61 1.373(13)
C61 C60 1.362(15)
C61 C62 1.410(14)
C62 C57 1.403(14)
N11 C86 1.146(15)
C86 S4 1.609(13)
O17 C84 1.363(10)
C78 C79 1.471(16)
C78 H78 0.9300
C79 C84 1.374(15)
C79 C80 1.400(15)
C84 C83 1.393(15)
C83 C82 1.427(16)
C82 C81 1.37(2)
C82 H82 0.9300
C81 C80 1.37(2)
C81 H81 0.9300
C80 H80 0.9300
C77 C76 1.493(18)
C77 H77A 0.9700
C77 H77B 0.9700
C76 C75 1.539(18)
C76 H76A 0.9700
C76 H76B 0.9700
C75 H75A 0.9700
C75 H75B 0.9700
C74 C72 1.477(16)
C74 H74 0.9300
C72 C71 1.400(15)
C72 C73 1.409(14)
C71 C70 1.377(19)
C71 H71 0.9300
C70 C69 1.350(18)
C70 H70 0.9300
C69 C68 1.393(14)
C69 H69 0.9300
C68 C73 1.386(14)
C67 H67A 0.9600
C67 H67B 0.9600
C67 H67C 0.9600
C87 C88 1.501(15)
C88 H88A 0.9600
C88 H88B 0.9600
C88 H88C 0.9600
C51 C50 1.396(14)
C51 C46 1.420(15)
C50 C49 1.403(15)
C53 C54 1.490(17)
C53 H53A 0.9700
C53 H53B 0.9700
C54 C55 1.482(18)
C54 H54A 0.9700
C54 H54B 0.9700
C55 H55A 0.9700
C55 H55B 0.9700
C56 C57 1.440(16)
C56 H56 0.9300
C57 C58 1.429(16)
C58 C59 1.378(19)
C58 H58 0.9300
C59 C60 1.360(19)
C59 H59 0.9300
C60 H60 0.9300
C49 C48 1.310(19)
C49 H49 0.9300
C48 C47 1.45(2)
C48 H48 0.9300
C47 C46 1.374(17)
C47 H47 0.9300
C65 C66 1.505(14)
C66 H66A 0.9600
C66 H66B 0.9600
C66 H66C 0.9600
N12 C64 1.137(14)
C85 H85A 0.9600
C85 H85B 0.9600
C85 H85C 0.9600

loop_
_platon_squeeze_void_nr
_platon_squeeze_void_average_x
_platon_squeeze_void_average_y
_platon_squeeze_void_average_z
_platon_squeeze_void_volume
_platon_squeeze_void_count_electrons
_platon_squeeze_void_content
1 -0.161 0.173 0.925 107 19 ' '
2 0.161 0.827 0.075 107 19 ' '
3 0.164 0.716 0.424 107 21 ' '
4 0.836 0.284 0.576 107 21 ' '
